data_7045310
loop_
_publ_author_name
'Garc\'ia-Rodr\'iguez, Ra\'ul'
'Kopf, Sara'
'Wright, Dominic S.'

_publ_section_title
;
 Modifying the donor properties of tris(pyridyl)aluminates in
 lanthanide(ii) sandwich compounds.
;
_journal_issue 7
_journal_name_full 'Dalton transactions (Cambridge, England : 2003)'
_journal_page_first 2232
_journal_page_last 2239
_journal_paper_doi 10.1039/c7dt04657j
_journal_volume 47
_journal_year 2018
_chemical_formula_moiety 'C40 H46 Al2 Eu N6'
_chemical_formula_sum 'C40 H46 Al2 Eu N6'
_chemical_formula_weight 816.75
_chemical_properties_physical Air-sensitive,Moisture-sensitive
_space_group_crystal_system tetragonal
_space_group_IT_number 96
_space_group_name_Hall 'P 4nw 2abw'
_space_group_name_H-M_alt 'P 43 21 2'
_symmetry_space_group_name_Hall 'P 4nw 2abw'
_symmetry_space_group_name_H-M 'P 43 21 2'
_atom_sites_solution_hydrogens geom
_audit_creation_method SHELXL-2014/7
_audit_update_record
;
2017-11-24 deposited with the CCDC.
2018-01-16 downloaded from the CCDC.
;
_cell_angle_alpha 90
_cell_angle_beta 90
_cell_angle_gamma 90
_cell_formula_units_Z 4
_cell_length_a 10.5238(2)
_cell_length_b 10.5238(2)
_cell_length_c 35.4237(7)
_cell_measurement_reflns_used 5757
_cell_measurement_temperature 180(2)
_cell_measurement_theta_max 66.45
_cell_measurement_theta_min 4.38
_cell_volume 3923.19(13)
_computing_cell_refinement 'SAINT (Bruker, 2014)'
_computing_data_collection 'APEX2 (Bruker, 2014)'
_computing_data_reduction SAINT
_computing_publication_material 'SHELXL-97 (Sheldrick 1997)'
_computing_structure_refinement 'SHELXL-2014/7 (Sheldrick, 2014)'
_computing_structure_solution 'SHELXT (Sheldrick, 2014)'
_diffrn_ambient_temperature 180(2)
_diffrn_measured_fraction_theta_full 0.996
_diffrn_measured_fraction_theta_max 0.996
_diffrn_measurement_device_type 'Bruker D8-QUEST PHOTON-100'
_diffrn_measurement_method '\w and \f-scans'
_diffrn_radiation_type CuK\a
_diffrn_radiation_wavelength 1.54184
_diffrn_reflns_av_R_equivalents 0.0880
_diffrn_reflns_av_unetI/netI 0.0752
_diffrn_reflns_Laue_measured_fraction_full 0.996
_diffrn_reflns_Laue_measured_fraction_max 0.996
_diffrn_reflns_limit_h_max 12
_diffrn_reflns_limit_h_min -12
_diffrn_reflns_limit_k_max 12
_diffrn_reflns_limit_k_min -9
_diffrn_reflns_limit_l_max 42
_diffrn_reflns_limit_l_min -40
_diffrn_reflns_number 21577
_diffrn_reflns_point_group_measured_fraction_full 0.993
_diffrn_reflns_point_group_measured_fraction_max 0.993
_diffrn_reflns_theta_full 66.767
_diffrn_reflns_theta_max 66.767
_diffrn_reflns_theta_min 4.383
_diffrn_source 'Incoatec I\mS Cu microsource'
_exptl_absorpt_coefficient_mu 12.144
_exptl_absorpt_correction_T_max 0.682
_exptl_absorpt_correction_T_min 0.370
_exptl_absorpt_correction_type multi-scan
_exptl_absorpt_process_details 'SADABS (Bruker, 2014)'
_exptl_crystal_colour orange
_exptl_crystal_density_diffrn 1.383
_exptl_crystal_description block
_exptl_crystal_F_000 1668
_exptl_crystal_recrystallization_method 'Re-crystallisation from solvent: THF/hexane'
_exptl_crystal_size_max 0.21
_exptl_crystal_size_mid 0.11
_exptl_crystal_size_min 0.09
_refine_diff_density_max 0.925
_refine_diff_density_min -0.284
_refine_diff_density_rms 0.095
_refine_ls_abs_structure_details
;
 Flack x determined using 871 quotients [(I+)-(I-)]/[(I+)+(I-)]
 (Parsons, Flack and Wagner, Acta Cryst. B69 (2013) 249-259).
;
_refine_ls_abs_structure_Flack -0.012(4)
_refine_ls_extinction_method none
_refine_ls_goodness_of_fit_ref 1.010
_refine_ls_hydrogen_treatment constr
_refine_ls_matrix_type full
_refine_ls_number_parameters 226
_refine_ls_number_reflns 3464
_refine_ls_number_restraints 0
_refine_ls_restrained_S_all 1.010
_refine_ls_R_factor_all 0.0616
_refine_ls_R_factor_gt 0.0405
_refine_ls_shift/su_max 0.004
_refine_ls_shift/su_mean 0.000
_refine_ls_structure_factor_coef Fsqd
_refine_ls_weighting_details 'w=1/[\s^2^(Fo^2^)+(0.0225P)^2^] where P=(Fo^2^+2Fc^2^)/3'
_refine_ls_weighting_scheme calc
_refine_ls_wR_factor_gt 0.0702
_refine_ls_wR_factor_ref 0.0756
_reflns_Friedel_coverage 0.647
_reflns_Friedel_fraction_full 0.988
_reflns_Friedel_fraction_max 0.988
_reflns_number_gt 2780
_reflns_number_total 3464
_reflns_threshold_expression 'I > 2\s(I)'
_cod_data_source_file c7dt04657j2.cif
_cod_data_source_block compound_3
_cod_depositor_comments 'Adding full bibliography for 7045310--7045315.cif.'
_cod_original_cell_volume 3923.19(17)
_cod_database_code 7045310
_shelx_shelxl_version_number 2014/7
_shelx_space_group_comment
;
The symmetry employed for this shelxl refinement is uniquely defined
by the following loop, which should always be used as a source of
symmetry information in preference to the above space-group names.
They are only intended as comments.
;

loop_
_space_group_symop_operation_xyz
'x, y, z'
'-x, -y, z+1/2'
'-y+1/2, x+1/2, z+3/4'
'y+1/2, -x+1/2, z+1/4'
'-x+1/2, y+1/2, -z+3/4'
'x+1/2, -y+1/2, -z+1/4'
'y, x, -z'
'-y, -x, -z+1/2'

loop_
_atom_site_label
_atom_site_type_symbol
_atom_site_fract_x
_atom_site_fract_y
_atom_site_fract_z
_atom_site_U_iso_or_equiv
_atom_site_adp_type
_atom_site_occupancy
_atom_site_site_symmetry_order
_atom_site_calc_flag
_atom_site_refinement_flags_posn
_atom_site_refinement_flags_adp
_atom_site_refinement_flags_occupancy
Eu1 Eu 0.70806(4) 0.29194(4) 0.2500 0.03366(17) Uani 1 2 d S T P
Al1 Al 0.95157(17) 0.52405(17) 0.23823(5) 0.0336(5) Uani 1 1 d . . .
N2 N 0.9284(5) 0.2482(5) 0.21474(14) 0.0327(13) Uani 1 1 d . . .
N1 N 0.8296(6) 0.4172(5) 0.30638(15) 0.0528(17) Uani 1 1 d . . .
C22 C 1.1384(6) 0.3268(6) 0.22162(17) 0.0398(18) Uani 1 1 d . . .
H22 H 1.1942 0.3944 0.2280 0.048 Uiso 1 1 calc R U .
C21 C 1.0068(6) 0.3482(6) 0.22318(16) 0.0303(15) Uani 1 1 d . . .
C25 C 0.9770(7) 0.1351(7) 0.20408(17) 0.0388(17) Uani 1 1 d . . .
C31 C 0.7895(7) 0.5774(6) 0.21182(17) 0.0379(16) Uani 1 1 d . . .
C23 C 1.1898(7) 0.2113(8) 0.21118(16) 0.0491(17) Uani 1 1 d . . .
H23 H 1.2791 0.1983 0.2105 0.059 Uiso 1 1 calc R U .
C24 C 1.1067(7) 0.1162(7) 0.20181(18) 0.0467(18) Uani 1 1 d . . .
H24 H 1.1387 0.0363 0.1937 0.056 Uiso 1 1 calc R U .
C32 C 0.7888(7) 0.6900(6) 0.19166(17) 0.0426(16) Uani 1 1 d . . .
H32 H 0.8650 0.7380 0.1898 0.051 Uiso 1 1 calc R U .
C11 C 0.9213(7) 0.5023(6) 0.29389(17) 0.0403(17) Uani 1 1 d . . .
C33 C 0.6811(7) 0.7346(6) 0.1742(2) 0.055(2) Uani 1 1 d . . .
H33 H 0.6832 0.8128 0.1608 0.065 Uiso 1 1 calc R U .
C12 C 0.9946(7) 0.5656(7) 0.32101(18) 0.0445(17) Uani 1 1 d . . .
H12 H 1.0582 0.6237 0.3130 0.053 Uiso 1 1 calc R U .
N3 N 0.6792(6) 0.5102(6) 0.2134(2) 0.071(2) Uani 1 1 d . . .
C13 C 0.9761(8) 0.5453(8) 0.35927(19) 0.057(2) Uani 1 1 d . . .
H13 H 1.0262 0.5883 0.3775 0.069 Uiso 1 1 calc R U .
C15 C 0.8143(9) 0.3984(7) 0.3437(2) 0.065(2) Uani 1 1 d . . .
C14 C 0.8835(10) 0.4616(8) 0.3700(2) 0.070(2) Uani 1 1 d . . .
H14 H 0.8676 0.4475 0.3960 0.083 Uiso 1 1 calc R U .
C1 C 1.0885(7) 0.6522(7) 0.22977(19) 0.0499(19) Uani 1 1 d . . .
H1A H 1.0567 0.7354 0.2388 0.060 Uiso 1 1 calc R U .
H1B H 1.1614 0.6289 0.2460 0.060 Uiso 1 1 calc R U .
C26 C 0.8846(8) 0.0321(7) 0.1940(2) 0.064(2) Uani 1 1 d . . .
H26A H 0.8267 0.0175 0.2152 0.096 Uiso 1 1 calc R U .
H26B H 0.9312 -0.0464 0.1884 0.096 Uiso 1 1 calc R U .
H26C H 0.8357 0.0577 0.1717 0.096 Uiso 1 1 calc R U .
C34 C 0.5725(7) 0.6673(8) 0.1761(3) 0.080(3) Uani 1 1 d . . .
H34 H 0.4973 0.6963 0.1640 0.096 Uiso 1 1 calc R U .
C2 C 1.1387(7) 0.6705(7) 0.1894(2) 0.065(2) Uani 1 1 d . . .
H2A H 1.1683 0.5888 0.1795 0.097 Uiso 1 1 calc R U .
H2B H 1.2095 0.7310 0.1897 0.097 Uiso 1 1 calc R U .
H2C H 1.0705 0.7034 0.1734 0.097 Uiso 1 1 calc R U .
C16 C 0.7147(11) 0.3025(9) 0.3559(2) 0.121(4) Uani 1 1 d . . .
H16A H 0.6328 0.3454 0.3590 0.182 Uiso 1 1 calc R U .
H16B H 0.7402 0.2640 0.3799 0.182 Uiso 1 1 calc R U .
H16C H 0.7070 0.2361 0.3366 0.182 Uiso 1 1 calc R U .
C35 C 0.5739(8) 0.5549(9) 0.1961(3) 0.098(4) Uani 1 1 d . . .
C36 C 0.4530(10) 0.4759(12) 0.1981(5) 0.208(9) Uani 1 1 d . . .
H36A H 0.4745 0.3855 0.1962 0.313 Uiso 1 1 calc R U .
H36B H 0.3965 0.4995 0.1773 0.313 Uiso 1 1 calc R U .
H36C H 0.4101 0.4918 0.2222 0.313 Uiso 1 1 calc R U .

loop_
_atom_site_aniso_label
_atom_site_aniso_U_11
_atom_site_aniso_U_22
_atom_site_aniso_U_33
_atom_site_aniso_U_23
_atom_site_aniso_U_13
_atom_site_aniso_U_12
Eu1 0.02882(19) 0.02882(19) 0.0433(3) 0.0070(2) 0.0070(2) 0.0023(3)
Al1 0.0315(11) 0.0296(11) 0.0398(11) 0.0022(9) 0.0037(9) 0.0008(8)
N2 0.033(3) 0.032(3) 0.033(3) -0.004(2) 0.005(2) 0.002(2)
N1 0.085(5) 0.040(4) 0.033(3) -0.007(3) 0.023(3) -0.008(3)
C22 0.030(4) 0.047(5) 0.042(4) -0.001(3) 0.000(3) 0.002(3)
C21 0.035(4) 0.033(4) 0.023(3) 0.006(3) -0.004(3) 0.002(3)
C25 0.051(5) 0.032(4) 0.033(4) -0.006(3) 0.012(4) 0.001(4)
C31 0.041(4) 0.029(4) 0.044(4) 0.009(3) 0.009(4) 0.007(4)
C23 0.033(4) 0.064(5) 0.051(4) -0.004(4) 0.002(3) 0.014(4)
C24 0.051(5) 0.039(5) 0.050(4) -0.004(4) 0.019(4) 0.014(4)
C32 0.041(4) 0.031(4) 0.056(4) 0.009(3) 0.001(4) -0.003(4)
C11 0.057(5) 0.027(4) 0.037(4) -0.003(3) 0.010(4) 0.017(3)
C33 0.055(5) 0.033(4) 0.076(5) 0.022(4) -0.006(4) 0.005(3)
C12 0.044(5) 0.043(5) 0.047(4) -0.007(4) -0.002(4) 0.014(3)
N3 0.028(4) 0.057(4) 0.127(6) 0.045(4) 0.001(4) 0.002(3)
C13 0.077(6) 0.056(5) 0.039(4) -0.015(4) -0.009(4) 0.018(5)
C15 0.111(8) 0.044(5) 0.039(4) -0.011(4) 0.028(5) -0.014(5)
C14 0.116(8) 0.059(6) 0.033(4) -0.008(4) 0.018(5) -0.002(5)
C1 0.045(5) 0.046(5) 0.058(5) -0.003(4) 0.000(4) -0.011(3)
C26 0.073(6) 0.042(5) 0.077(6) -0.025(4) 0.019(5) -0.008(4)
C34 0.041(5) 0.060(6) 0.138(8) 0.052(6) -0.020(5) 0.001(4)
C2 0.051(5) 0.064(6) 0.079(6) 0.012(4) 0.012(4) -0.015(4)
C16 0.212(12) 0.105(8) 0.047(4) -0.021(5) 0.054(6) -0.084(8)
C35 0.032(5) 0.067(7) 0.196(10) 0.072(7) -0.017(6) -0.003(4)
C36 0.049(7) 0.122(10) 0.45(2) 0.186(13) -0.057(10) -0.027(7)

loop_
_atom_type_symbol
_atom_type_description
_atom_type_scat_dispersion_real
_atom_type_scat_dispersion_imag
_atom_type_scat_source
C C 0.0181 0.0091 'International Tables Vol C Tables 4.2.6.8 and 6.1.1.4'
H H 0.0000 0.0000 'International Tables Vol C Tables 4.2.6.8 and 6.1.1.4'
N N 0.0311 0.0180 'International Tables Vol C Tables 4.2.6.8 and 6.1.1.4'
Al Al 0.2130 0.2455 'International Tables Vol C Tables 4.2.6.8 and 6.1.1.4'
Eu Eu -8.9294 11.1857 'International Tables Vol C Tables 4.2.6.8 and 6.1.1.4'

loop_
_geom_angle_atom_site_label_1
_geom_angle_atom_site_label_2
_geom_angle_atom_site_label_3
_geom_angle
_geom_angle_site_symmetry_1
_geom_angle_site_symmetry_3
N3 Eu1 N3 92.3(3) . 8_665
N3 Eu1 N2 91.13(16) . .
N3 Eu1 N2 176.46(18) 8_665 .
N3 Eu1 N2 176.46(18) . 8_665
N3 Eu1 N2 91.13(16) 8_665 8_665
N2 Eu1 N2 85.4(2) . 8_665
N3 Eu1 N1 89.61(19) . .
N3 Eu1 N1 89.6(2) 8_665 .
N2 Eu1 N1 91.07(16) . .
N2 Eu1 N1 89.79(17) 8_665 .
N3 Eu1 N1 89.6(2) . 8_665
N3 Eu1 N1 89.62(19) 8_665 8_665
N2 Eu1 N1 89.79(17) . 8_665
N2 Eu1 N1 91.07(16) 8_665 8_665
N1 Eu1 N1 178.8(3) . 8_665
N3 Eu1 Al1 55.41(14) . .
N3 Eu1 Al1 126.91(14) 8_665 .
N2 Eu1 Al1 55.93(11) . .
N2 Eu1 Al1 121.68(11) 8_665 .
N1 Eu1 Al1 54.14(12) . .
N1 Eu1 Al1 125.89(12) 8_665 .
N3 Eu1 Al1 126.91(14) . 8_665
N3 Eu1 Al1 55.42(14) 8_665 8_665
N2 Eu1 Al1 121.68(11) . 8_665
N2 Eu1 Al1 55.94(11) 8_665 8_665
N1 Eu1 Al1 125.89(12) . 8_665
N1 Eu1 Al1 54.14(12) 8_665 8_665
Al1 Eu1 Al1 177.27(6) . 8_665
C1 Al1 C21 111.9(3) . .
C1 Al1 C11 109.8(3) . .
C21 Al1 C11 101.6(2) . .
C1 Al1 C31 110.6(3) . .
C21 Al1 C31 112.1(3) . .
C11 Al1 C31 110.6(3) . .
C1 Al1 Eu1 178.0(2) . .
C21 Al1 Eu1 66.95(18) . .
C11 Al1 Eu1 72.1(2) . .
C31 Al1 Eu1 68.80(18) . .
C25 N2 C21 120.7(5) . .
C25 N2 Eu1 127.7(4) . .
C21 N2 Eu1 106.8(4) . .
C15 N1 C11 119.4(6) . .
C15 N1 Eu1 126.5(5) . .
C11 N1 Eu1 114.0(4) . .
C23 C22 C21 122.5(6) . .
C23 C22 H22 118.7 . .
C21 C22 H22 118.7 . .
N2 C21 C22 117.5(6) . .
N2 C21 Al1 126.2(4) . .
C22 C21 Al1 116.3(5) . .
N2 C25 C24 121.2(7) . .
N2 C25 C26 117.3(7) . .
C24 C25 C26 121.5(7) . .
N3 C31 C32 117.5(6) . .
N3 C31 Al1 123.8(4) . .
C32 C31 Al1 118.7(5) . .
C24 C23 C22 117.3(7) . .
C24 C23 H23 121.4 . .
C22 C23 H23 121.4 . .
C23 C24 C25 120.8(7) . .
C23 C24 H24 119.6 . .
C25 C24 H24 119.6 . .
C33 C32 C31 121.9(7) . .
C33 C32 H32 119.0 . .
C31 C32 H32 119.0 . .
N1 C11 C12 118.1(6) . .
N1 C11 Al1 119.7(5) . .
C12 C11 Al1 122.1(5) . .
C34 C33 C32 119.9(6) . .
C34 C33 H33 120.0 . .
C32 C33 H33 120.0 . .
C13 C12 C11 121.3(7) . .
C13 C12 H12 119.3 . .
C11 C12 H12 119.3 . .
C35 N3 C31 120.0(6) . .
C35 N3 Eu1 128.1(5) . .
C31 N3 Eu1 111.8(4) . .
C14 C13 C12 118.1(7) . .
C14 C13 H13 121.0 . .
C12 C13 H13 121.0 . .
N1 C15 C14 122.5(7) . .
N1 C15 C16 117.4(7) . .
C14 C15 C16 120.1(7) . .
C15 C14 C13 120.6(7) . .
C15 C14 H14 119.7 . .
C13 C14 H14 119.7 . .
C2 C1 Al1 118.2(5) . .
C2 C1 H1A 107.8 . .
Al1 C1 H1A 107.8 . .
C2 C1 H1B 107.8 . .
Al1 C1 H1B 107.8 . .
H1A C1 H1B 107.1 . .
C25 C26 H26A 109.5 . .
C25 C26 H26B 109.5 . .
H26A C26 H26B 109.5 . .
C25 C26 H26C 109.5 . .
H26A C26 H26C 109.5 . .
H26B C26 H26C 109.5 . .
C33 C34 C35 117.9(7) . .
C33 C34 H34 121.1 . .
C35 C34 H34 121.1 . .
C1 C2 H2A 109.5 . .
C1 C2 H2B 109.5 . .
H2A C2 H2B 109.5 . .
C1 C2 H2C 109.5 . .
H2A C2 H2C 109.5 . .
H2B C2 H2C 109.5 . .
C15 C16 H16A 109.5 . .
C15 C16 H16B 109.5 . .
H16A C16 H16B 109.5 . .
C15 C16 H16C 109.5 . .
H16A C16 H16C 109.5 . .
H16B C16 H16C 109.5 . .
N3 C35 C34 122.7(7) . .
N3 C35 C36 118.3(8) . .
C34 C35 C36 118.9(8) . .
C35 C36 H36A 109.5 . .
C35 C36 H36B 109.5 . .
H36A C36 H36B 109.5 . .
C35 C36 H36C 109.5 . .
H36A C36 H36C 109.5 . .
H36B C36 H36C 109.5 . .

loop_
_geom_bond_atom_site_label_1
_geom_bond_atom_site_label_2
_geom_bond_distance
_geom_bond_site_symmetry_2
Eu1 N3 2.655(6) .
Eu1 N3 2.655(6) 8_665
Eu1 N2 2.674(5) .
Eu1 N2 2.674(5) 8_665
Eu1 N1 2.713(6) .
Eu1 N1 2.713(6) 8_665
Eu1 Al1 3.5648(18) .
Eu1 Al1 3.5648(18) 8_665
Al1 C1 1.996(6) .
Al1 C21 2.012(6) .
Al1 C11 2.010(6) .
Al1 C31 2.025(7) .
N2 C25 1.350(8) .
N2 C21 1.370(7) .
N1 C15 1.346(8) .
N1 C11 1.389(9) .
C22 C23 1.381(9) .
C22 C21 1.404(8) .
C22 H22 0.9500 .
C25 C24 1.382(9) .
C25 C26 1.499(9) .
C31 N3 1.360(8) .
C31 C32 1.384(8) .
C23 C24 1.369(9) .
C23 H23 0.9500 .
C24 H24 0.9500 .
C32 C33 1.374(8) .
C32 H32 0.9500 .
C11 C12 1.401(9) .
C33 C34 1.346(10) .
C33 H33 0.9500 .
C12 C13 1.386(9) .
C12 H12 0.9500 .
N3 C35 1.350(9) .
C13 C14 1.367(10) .
C13 H13 0.9500 .
C15 C14 1.356(10) .
C15 C16 1.518(11) .
C14 H14 0.9500 .
C1 C2 1.535(9) .
C1 H1A 0.9900 .
C1 H1B 0.9900 .
C26 H26A 0.9800 .
C26 H26B 0.9800 .
C26 H26C 0.9800 .
C34 C35 1.379(10) .
C34 H34 0.9500 .
C2 H2A 0.9800 .
C2 H2B 0.9800 .
C2 H2C 0.9800 .
C16 H16A 0.9800 .
C16 H16B 0.9800 .
C16 H16C 0.9800 .
C35 C36 1.522(11) .
C36 H36A 0.9800 .
C36 H36B 0.9800 .
C36 H36C 0.9800 .
